data_7022611
loop_
_publ_author_name
'Gonz\'alez-L\'opez, Vianney'
'Leyva, Marco A.'
'Rosales-Hoz, Mar\'ia J'

_publ_section_title
;
 Coupling of acetylene molecules on ruthenium clusters, involving cleavage
 of C-Si bonds in the alkyne and coordination of a phenyl ring of a SiPh3
 group.
;
_journal_issue 15
_journal_name_full 'Dalton transactions (Cambridge, England : 2003)'
_journal_page_first 5401
_journal_page_last 5411
_journal_paper_doi 10.1039/c3dt32335h
_journal_volume 42
_journal_year 2013
_chemical_absolute_configuration unk
_chemical_formula_sum 'C21 H18 O12 Ru4 Si2'
_chemical_formula_weight 922.81
_chemical_name_common compound2
_chemical_name_systematic
;
?
;
_space_group_IT_number 152
_symmetry_cell_setting trigonal
_symmetry_space_group_name_Hall 'P 31 2"'
_symmetry_space_group_name_H-M 'P 31 2 1'
_atom_sites_solution_hydrogens geom
_atom_sites_solution_primary direct
_atom_sites_solution_secondary difmap
_audit_conform_dict_location ftp://ftp.iucr.org/pub/cif_core.dic
_audit_conform_dict_name cif_core.dic
_audit_conform_dict_version 2.4
_audit_creation_date 2012-12-11T14:19:09-00:00
_audit_creation_method 'WinGX routine CIF_UPDATE'
_cell_angle_alpha 90
_cell_angle_beta 90
_cell_angle_gamma 120
_cell_formula_units_Z 3
_cell_length_a 9.7557(14)
_cell_length_b 9.7557(14)
_cell_length_c 27.274(6)
_cell_measurement_reflns_used 600
_cell_measurement_temperature 123(2)
_cell_measurement_theta_max 14
_cell_measurement_theta_min 1
_cell_volume 2248.0(7)
_computing_cell_refinement 'hkl2000 software (Enraf-Nonius, 2000)'
_computing_data_collection 'hkl2000 software (Enraf-Nonius, 2000)'
_computing_data_reduction 'WinGx (Ferrugia Louis, 2000)'
_computing_molecular_graphics 'WinGx (Ferrugia Louis, 2000)'
_computing_publication_material 'SHELXL-97 (Sheldrick 1997)'
_computing_structure_refinement 'SHELXL-97 (Sheldrick 1997)'
_computing_structure_solution 'SHELXS-97(Sheldrick 1990)'
_diffrn_ambient_temperature 123(2)
_diffrn_detector 'CCD plate'
_diffrn_detector_area_resol_mean 3
_diffrn_measured_fraction_theta_full 0.906
_diffrn_measured_fraction_theta_max 0.857
_diffrn_measurement_device '95mm CCD camera on \k-goniostat'
_diffrn_measurement_device_type 'Enraf-Nonius CCD'
_diffrn_measurement_method \w
_diffrn_orient_matrix_type 'by Nonius Collect from scalepack cell'
_diffrn_orient_matrix_UB_11 -0.110527
_diffrn_orient_matrix_UB_12 -0.194331E-1
_diffrn_orient_matrix_UB_13 -0.27953E-2
_diffrn_orient_matrix_UB_21 0.41137E-2
_diffrn_orient_matrix_UB_22 0.328818E-1
_diffrn_orient_matrix_UB_23 0.349449E-1
_diffrn_orient_matrix_UB_31 0.421458E-1
_diffrn_orient_matrix_UB_32 0.11203
_diffrn_orient_matrix_UB_33 -0.107416E-1
_diffrn_radiation_monochromator graphite
_diffrn_radiation_probe x-ray
_diffrn_radiation_type MoK\a
_diffrn_radiation_wavelength 0.71073
_diffrn_reflns_av_R_equivalents 0.0487
_diffrn_reflns_av_unetI/netI 0.072
_diffrn_reflns_limit_h_max 11
_diffrn_reflns_limit_h_min -12
_diffrn_reflns_limit_k_max 11
_diffrn_reflns_limit_k_min -9
_diffrn_reflns_limit_l_max 35
_diffrn_reflns_limit_l_min -33
_diffrn_reflns_number 7063
_diffrn_reflns_theta_full 25
_diffrn_reflns_theta_max 27.69
_diffrn_reflns_theta_min 1.49
_diffrn_source 'Enraf Nonius FR590'
_diffrn_standards_number 100
_exptl_absorpt_coefficient_mu 2.112
_exptl_absorpt_correction_T_max 0.9394
_exptl_absorpt_correction_T_min 0.6203
_exptl_absorpt_correction_type multi-scan
_exptl_absorpt_process_details
;
[c.f. r.h. blessing, acta cryst. (1995), a51, 33-38]
;
_exptl_crystal_colour purple
_exptl_crystal_density_diffrn 2.045
_exptl_crystal_density_method 'not measured'
_exptl_crystal_description prism
_exptl_crystal_F_000 1332
_exptl_crystal_size_max 0.25
_exptl_crystal_size_mid 0.25
_exptl_crystal_size_min 0.03
_refine_diff_density_max 0.833
_refine_diff_density_min -0.609
_refine_diff_density_rms 0.147
_refine_ls_abs_structure_details 'Flack H D (1983), Acta Cryst. A39, 876-881'
_refine_ls_abs_structure_Flack 0.33(11)
_refine_ls_extinction_method none
_refine_ls_goodness_of_fit_ref 1.05
_refine_ls_hydrogen_treatment constr
_refine_ls_matrix_type full
_refine_ls_number_parameters 181
_refine_ls_number_reflns 2636
_refine_ls_number_restraints 0
_refine_ls_restrained_S_all 1.05
_refine_ls_R_factor_all 0.0666
_refine_ls_R_factor_gt 0.041
_refine_ls_shift/su_max 0.007
_refine_ls_shift/su_mean 0
_refine_ls_structure_factor_coef Fsqd
_refine_ls_weighting_details 'calc w=1/[\s^2^(Fo^2^)+(0.0075P)^2^+2.8735P] where P=(Fo^2^+2Fc^2^)/3'
_refine_ls_weighting_scheme calc
_refine_ls_wR_factor_gt 0.0581
_refine_ls_wR_factor_ref 0.0639
_reflns_number_gt 2077
_reflns_number_total 2636
_reflns_threshold_expression >2\s(I)
_cod_data_source_file c3dt32335h.txt
_cod_data_source_block test1
_cod_original_cell_volume 2248.0(6)
_cod_original_sg_symbol_H-M P3121
_cod_database_code 7022611

loop_
_symmetry_equiv_pos_as_xyz
'x, y, z'
'-y, x-y, z+1/3'
'-x+y, -x, z+2/3'
'x-y, -y, -z+2/3'
'-x, -x+y, -z+1/3'
'y, x, -z'

loop_
_atom_site_label
_atom_site_type_symbol
_atom_site_fract_x
_atom_site_fract_y
_atom_site_fract_z
_atom_site_U_iso_or_equiv
_atom_site_adp_type
_atom_site_occupancy
_atom_site_symmetry_multiplicity
_atom_site_calc_flag
_atom_site_refinement_flags
C1 C 0.4173(10) 0.4430(10) 0.5475(3) 0.037(2) Uani 1 1 d .
C2 C 0.4467(12) 0.4467(12) 0.5 0.041(3) Uani 1 2 d S
C3 C 0.2329(10) 0.4548(12) 0.6374(4) 0.068(4) Uani 1 1 d .
H3A H 0.2944 0.4327 0.6613 0.102 Uiso 1 1 calc R
H3B H 0.126 0.4169 0.6502 0.102 Uiso 1 1 calc R
H3C H 0.2847 0.5691 0.6316 0.102 Uiso 1 1 calc R
C4 C 0.0756(10) 0.3619(12) 0.5375(4) 0.076(4) Uani 1 1 d .
H4A H 0.108 0.4728 0.531 0.115 Uiso 1 1 calc R
H4B H -0.0292 0.3092 0.5529 0.115 Uiso 1 1 calc R
H4C H 0.0711 0.3086 0.5066 0.115 Uiso 1 1 calc R
C5 C 0.1586(13) 0.1458(12) 0.5915(5) 0.083(4) Uani 1 1 d .
H5A H 0.135 0.0874 0.5605 0.125 Uiso 1 1 calc R
H5B H 0.0637 0.0993 0.6122 0.125 Uiso 1 1 calc R
H5C H 0.2438 0.1396 0.6086 0.125 Uiso 1 1 calc R
C11 C 0.8610(13) 0.5894(13) 0.5928(5) 0.065(3) Uani 1 1 d .
C12 C 0.6194(13) 0.2942(15) 0.5683(5) 0.068(3) Uani 1 1 d .
C13 C 0.5808(11) 0.4654(13) 0.6407(4) 0.058(3) Uani 1 1 d .
C21 C 0.7203(14) 0.8984(13) 0.5034(5) 0.074(4) Uani 1 1 d .
C22 C 0.4095(12) 0.7562(11) 0.5395(4) 0.052(3) Uani 1 1 d .
C23 C 0.6649(11) 0.7652(12) 0.5909(4) 0.056(3) Uani 1 1 d .
O11 O 0.9835(8) 0.6426(12) 0.6069(4) 0.109(4) Uani 1 1 d .
O12 O 0.6034(10) 0.1706(9) 0.5656(4) 0.099(3) Uani 1 1 d .
O13 O 0.5544(10) 0.4500(12) 0.6803(3) 0.102(3) Uani 1 1 d .
O21 O 0.8169(10) 1.0208(10) 0.4910(4) 0.097(4) Uani 1 1 d .
O22 O 0.3207(8) 0.7953(7) 0.5460(3) 0.073(2) Uani 1 1 d .
O23 O 0.7214(11) 0.8355(10) 0.6258(4) 0.110(4) Uani 1 1 d .
Si1 Si 0.2208(3) 0.3524(3) 0.57908(11) 0.0492(7) Uani 1 1 d .
Ru1 Ru 0.63905(9) 0.49308(9) 0.57359(3) 0.0454(2) Uani 1 1 d .
Ru2 Ru 0.56832(8) 0.70123(9) 0.52847(3) 0.03849(18) Uani 1 1 d .

loop_
_atom_site_aniso_label
_atom_site_aniso_U_11
_atom_site_aniso_U_22
_atom_site_aniso_U_33
_atom_site_aniso_U_23
_atom_site_aniso_U_13
_atom_site_aniso_U_12
C1 0.041(5) 0.032(5) 0.033(5) -0.008(4) -0.002(5) 0.014(4)
C2 0.031(5) 0.031(5) 0.049(8) -0.003(4) 0.003(4) 0.006(6)
C3 0.037(5) 0.083(9) 0.060(8) -0.002(7) 0.018(6) 0.013(5)
C4 0.035(6) 0.096(8) 0.084(9) -0.011(7) -0.019(6) 0.021(5)
C5 0.079(8) 0.052(7) 0.093(11) 0.000(8) 0.022(8) 0.013(6)
C11 0.059(6) 0.075(8) 0.069(8) -0.001(7) -0.008(7) 0.040(6)
C12 0.076(8) 0.075(8) 0.053(8) 0.001(7) -0.012(7) 0.037(7)
C13 0.065(6) 0.070(7) 0.043(6) -0.004(6) 0.000(6) 0.037(6)
C21 0.090(9) 0.048(7) 0.072(9) -0.014(7) 0.021(8) 0.026(7)
C22 0.054(7) 0.036(6) 0.064(8) 0.002(5) 0.009(6) 0.021(5)
C23 0.063(6) 0.052(6) 0.054(7) -0.013(6) -0.012(6) 0.029(5)
O11 0.055(5) 0.146(8) 0.127(10) -0.011(7) -0.026(6) 0.051(5)
O12 0.131(7) 0.053(5) 0.113(9) 0.014(6) -0.007(6) 0.047(5)
O13 0.113(6) 0.171(9) 0.043(5) 0.024(6) 0.003(5) 0.088(7)
O21 0.082(6) 0.038(5) 0.126(11) 0.006(5) 0.022(6) -0.003(4)
O22 0.063(5) 0.077(5) 0.092(7) 0.000(4) 0.006(4) 0.046(4)
O23 0.141(7) 0.106(7) 0.103(9) -0.062(6) -0.075(7) 0.076(6)
Si1 0.0332(14) 0.0524(17) 0.0434(16) 0.0012(15) 0.0051(14) 0.0075(12)
Ru1 0.0422(4) 0.0539(5) 0.0397(4) 0.0025(4) -0.0020(4) 0.0237(4)
Ru2 0.0355(4) 0.0344(4) 0.0414(4) -0.0048(4) 0.0009(4) 0.0144(3)

loop_
_atom_type_symbol
_atom_type_description
_atom_type_scat_dispersion_real
_atom_type_scat_dispersion_imag
_atom_type_scat_source
C C 0.0033 0.0016 'International Tables Vol C Tables 4.2.6.8 and 6.1.1.4'
H H 0 0 'International Tables Vol C Tables 4.2.6.8 and 6.1.1.4'
O O 0.0106 0.006 'International Tables Vol C Tables 4.2.6.8 and 6.1.1.4'
Si Si 0.0817 0.0704 'International Tables Vol C Tables 4.2.6.8 and 6.1.1.4'
Ru Ru -1.2594 0.8363 'International Tables Vol C Tables 4.2.6.8 and 6.1.1.4'

loop_
_geom_angle_atom_site_label_1
_geom_angle_atom_site_label_2
_geom_angle_atom_site_label_3
_geom_angle
_geom_angle_site_symmetry_1
_geom_angle_site_symmetry_3
C2 C1 Si1 128.3(8) . .
C2 C1 Ru1 98.1(6) . .
Si1 C1 Ru1 130.6(5) . .
C2 C1 Ru2 74.4(7) . .
Si1 C1 Ru2 125.2(5) . .
Ru1 C1 Ru2 78.2(3) . .
C1 C2 C1 166.0(14) . 6_556
C1 C2 Ru2 71.7(5) . .
C1 C2 Ru2 120.7(7) 6_556 .
C1 C2 Ru2 120.7(7) . 6_556
C1 C2 Ru2 71.7(5) 6_556 6_556
Ru2 C2 Ru2 73.3(4) . 6_556
Si1 C3 H3A 109.5 . .
Si1 C3 H3B 109.5 . .
H3A C3 H3B 109.5 . .
Si1 C3 H3C 109.5 . .
H3A C3 H3C 109.5 . .
H3B C3 H3C 109.5 . .
Si1 C4 H4A 109.5 . .
Si1 C4 H4B 109.5 . .
H4A C4 H4B 109.5 . .
Si1 C4 H4C 109.5 . .
H4A C4 H4C 109.5 . .
H4B C4 H4C 109.5 . .
Si1 C5 H5A 109.5 . .
Si1 C5 H5B 109.5 . .
H5A C5 H5B 109.5 . .
Si1 C5 H5C 109.5 . .
H5A C5 H5C 109.5 . .
H5B C5 H5C 109.5 . .
O11 C11 Ru1 175.1(13) . .
O12 C12 Ru1 178.2(12) . .
O13 C13 Ru1 176.2(10) . .
O21 C21 Ru2 175.8(12) . .
O22 C22 Ru2 177.0(9) . .
O23 C23 Ru2 163.6(11) . .
O23 C23 Ru1 122.7(9) . .
Ru2 C23 Ru1 73.7(3) . .
C5 Si1 C3 109.5(6) . .
C5 Si1 C4 109.2(5) . .
C3 Si1 C4 110.1(5) . .
C5 Si1 C1 107.7(5) . .
C3 Si1 C1 111.5(4) . .
C4 Si1 C1 108.9(5) . .
C12 Ru1 C13 93.4(5) . .
C12 Ru1 C11 91.9(4) . .
C13 Ru1 C11 89.5(5) . .
C12 Ru1 C1 100.1(4) . .
C13 Ru1 C1 95.3(4) . .
C11 Ru1 C1 166.7(4) . .
C12 Ru1 C23 173.9(5) . .
C13 Ru1 C23 80.6(4) . .
C11 Ru1 C23 86.6(4) . .
C1 Ru1 C23 82.0(3) . .
C12 Ru1 Ru2 143.7(4) . .
C13 Ru1 Ru2 111.7(3) . .
C11 Ru1 Ru2 113.1(3) . .
C1 Ru1 Ru2 53.6(2) . .
C23 Ru1 Ru2 41.6(2) . .
C12 Ru1 Ru2 95.2(4) . 6_556
C13 Ru1 Ru2 169.9(3) . 6_556
C11 Ru1 Ru2 95.4(4) . 6_556
C1 Ru1 Ru2 78.0(3) . 6_556
C23 Ru1 Ru2 90.9(3) . 6_556
Ru2 Ru1 Ru2 58.24(3) . 6_556
C21 Ru2 C23 89.0(5) . .
C21 Ru2 C22 96.1(4) . .
C23 Ru2 C22 96.1(5) . .
C21 Ru2 C1 166.2(4) . .
C23 Ru2 C1 95.8(4) . .
C22 Ru2 C1 96.3(3) . .
C21 Ru2 C2 134.8(4) . .
C23 Ru2 C2 124.4(3) . .
C22 Ru2 C2 107.9(3) . .
C1 Ru2 C2 33.9(3) . .
C21 Ru2 Ru2 87.7(3) . 6_556
C23 Ru2 Ru2 113.1(3) . 6_556
C22 Ru2 Ru2 150.7(3) . 6_556
C1 Ru2 Ru2 78.5(2) . 6_556
C2 Ru2 Ru2 53.35(18) . 6_556
C21 Ru2 Ru1 124.1(4) . .
C23 Ru2 Ru1 64.7(3) . .
C22 Ru2 Ru1 132.9(3) . .
C1 Ru2 Ru1 48.3(2) . .
C2 Ru2 Ru1 62.24(5) . .
Ru2 Ru2 Ru1 63.15(4) 6_556 .
C21 Ru2 Ru1 81.4(4) . 6_556
C23 Ru2 Ru1 167.3(3) . 6_556
C22 Ru2 Ru1 93.2(3) . 6_556
C1 Ru2 Ru1 91.9(2) . 6_556
C2 Ru2 Ru1 60.09(6) . 6_556
Ru2 Ru2 Ru1 58.61(3) 6_556 6_556
Ru1 Ru2 Ru1 114.33(3) . 6_556

loop_
_geom_bond_atom_site_label_1
_geom_bond_atom_site_label_2
_geom_bond_distance
_geom_bond_site_symmetry_2
C1 C2 1.325(9) .
C1 Si1 1.871(9) .
C1 Ru1 2.090(9) .
C1 Ru2 2.253(9) .
C2 C1 1.325(9) 6_556
C2 Ru2 2.287(10) .
C2 Ru2 2.287(10) 6_556
C3 Si1 1.851(11) .
C3 H3A 0.98 .
C3 H3B 0.98 .
C3 H3C 0.98 .
C4 Si1 1.853(10) .
C4 H4A 0.98 .
C4 H4B 0.98 .
C4 H4C 0.98 .
C5 Si1 1.823(11) .
C5 H5A 0.98 .
C5 H5B 0.98 .
C5 H5C 0.98 .
C11 O11 1.107(11) .
C11 Ru1 1.952(11) .
C12 O12 1.139(13) .
C12 Ru1 1.857(13) .
C13 O13 1.103(14) .
C13 Ru1 1.895(11) .
C21 O21 1.142(13) .
C21 Ru2 1.874(12) .
C22 O22 1.122(11) .
C22 Ru2 1.899(11) .
C23 O23 1.139(13) .
C23 Ru2 1.895(11) .
C23 Ru1 2.582(11) .
Ru1 Ru2 2.7414(12) .
Ru1 Ru2 2.8652(13) 6_556
Ru2 Ru2 2.7304(16) 6_556
Ru2 Ru1 2.8652(13) 6_556

loop_
_geom_torsion_atom_site_label_1
_geom_torsion_atom_site_label_2
_geom_torsion_atom_site_label_3
_geom_torsion_atom_site_label_4
_geom_torsion
_geom_torsion_site_symmetry_1
_geom_torsion_site_symmetry_4
Si1 C1 C2 C1 -30.3(7) . 6_556
Ru1 C1 C2 C1 131.6(3) . 6_556
Ru2 C1 C2 C1 -153.19(18) . 6_556
Si1 C1 C2 Ru2 122.9(8) . .
Ru1 C1 C2 Ru2 -75.2(3) . .
Si1 C1 C2 Ru2 179.6(5) . 6_556
Ru1 C1 C2 Ru2 -18.6(7) . 6_556
Ru2 C1 C2 Ru2 56.7(5) . 6_556
C2 C1 Si1 C5 87.9(10) . .
Ru1 C1 Si1 C5 -68.2(8) . .
Ru2 C1 Si1 C5 -174.1(6) . .
C2 C1 Si1 C3 -152.1(8) . .
Ru1 C1 Si1 C3 51.9(7) . .
Ru2 C1 Si1 C3 -54.0(7) . .
C2 C1 Si1 C4 -30.4(10) . .
Ru1 C1 Si1 C4 173.5(6) . .
Ru2 C1 Si1 C4 67.6(7) . .
O12 C12 Ru1 C13 5E1(4) . .
O12 C12 Ru1 C11 14E1(4) . .
O12 C12 Ru1 C1 -4E1(4) . .
O12 C12 Ru1 C23 7E1(4) . .
O12 C12 Ru1 Ru2 -8E1(4) . .
O12 C12 Ru1 Ru2 -12E1(4) . 6_556
O13 C13 Ru1 C12 71(18) . .
O13 C13 Ru1 C11 -21(18) . .
O13 C13 Ru1 C1 172(18) . .
O13 C13 Ru1 C23 -107(18) . .
O13 C13 Ru1 Ru2 -135(18) . .
O13 C13 Ru1 Ru2 -140(17) . 6_556
O11 C11 Ru1 C12 -94(13) . .
O11 C11 Ru1 C13 -1(13) . .
O11 C11 Ru1 C1 111(13) . .
O11 C11 Ru1 C23 80(13) . .
O11 C11 Ru1 Ru2 113(13) . .
O11 C11 Ru1 Ru2 171(13) . 6_556
C2 C1 Ru1 C12 -80.3(8) . .
Si1 C1 Ru1 C12 80.9(7) . .
Ru2 C1 Ru1 C12 -152.4(4) . .
C2 C1 Ru1 C13 -174.7(7) . .
Si1 C1 Ru1 C13 -13.5(7) . .
Ru2 C1 Ru1 C13 113.1(4) . .
C2 C1 Ru1 C11 74(2) . .
Si1 C1 Ru1 C11 -124.6(18) . .
Ru2 C1 Ru1 C11 2(2) . .
C2 C1 Ru1 C23 105.5(7) . .
Si1 C1 Ru1 C23 -93.3(6) . .
Ru2 C1 Ru1 C23 33.4(3) . .
C2 C1 Ru1 Ru2 72.1(6) . .
Si1 C1 Ru1 Ru2 -126.7(7) . .
C2 C1 Ru1 Ru2 12.9(6) . 6_556
Si1 C1 Ru1 Ru2 174.1(6) . 6_556
Ru2 C1 Ru1 Ru2 -59.23(17) . 6_556
O23 C23 Ru1 C12 29(4) . .
Ru2 C23 Ru1 C12 -152(4) . .
O23 C23 Ru1 C13 42.6(11) . .
Ru2 C23 Ru1 C13 -138.7(4) . .
O23 C23 Ru1 C11 -47.5(12) . .
Ru2 C23 Ru1 C11 131.3(5) . .
O23 C23 Ru1 C1 139.4(12) . .
Ru2 C23 Ru1 C1 -41.9(3) . .
O23 C23 Ru1 Ru2 -178.7(13) . .
O23 C23 Ru1 Ru2 -142.9(11) . 6_556
Ru2 C23 Ru1 Ru2 35.8(3) . 6_556
O21 C21 Ru2 C23 1(15) . .
O21 C21 Ru2 C22 97(15) . .
O21 C21 Ru2 C1 -109(14) . .
O21 C21 Ru2 C2 -140(15) . .
O21 C21 Ru2 Ru2 -112(15) . 6_556
O21 C21 Ru2 Ru1 -57(15) . .
O21 C21 Ru2 Ru1 -171(15) . 6_556
O23 C23 Ru2 C21 47(4) . .
Ru1 C23 Ru2 C21 -129.0(4) . .
O23 C23 Ru2 C22 -49(4) . .
Ru1 C23 Ru2 C22 135.0(3) . .
O23 C23 Ru2 C1 -146(4) . .
Ru1 C23 Ru2 C1 38.0(3) . .
O23 C23 Ru2 C2 -165(4) . .
Ru1 C23 Ru2 C2 18.4(4) . .
O23 C23 Ru2 Ru2 134(4) . 6_556
Ru1 C23 Ru2 Ru2 -41.9(3) . 6_556
O23 C23 Ru2 Ru1 176(4) . .
O23 C23 Ru2 Ru1 88(4) . 6_556
Ru1 C23 Ru2 Ru1 -88.6(15) . 6_556
O22 C22 Ru2 C21 -20(19) . .
O22 C22 Ru2 C23 70(19) . .
O22 C22 Ru2 C1 166(19) . .
O22 C22 Ru2 C2 -161(19) . .
O22 C22 Ru2 Ru2 -116(19) . 6_556
O22 C22 Ru2 Ru1 131(19) . .
O22 C22 Ru2 Ru1 -102(19) . 6_556
C2 C1 Ru2 C21 -41(2) . .
Si1 C1 Ru2 C21 -167.0(17) . .
Ru1 C1 Ru2 C21 61.2(19) . .
C2 C1 Ru2 C23 -150.3(5) . .
Si1 C1 Ru2 C23 83.5(6) . .
Ru1 C1 Ru2 C23 -48.3(4) . .
C2 C1 Ru2 C22 112.9(6) . .
Si1 C1 Ru2 C22 -13.3(6) . .
Ru1 C1 Ru2 C22 -145.1(4) . .
Si1 C1 Ru2 C2 -126.2(8) . .
Ru1 C1 Ru2 C2 102.0(5) . .
C2 C1 Ru2 Ru2 -37.9(4) . 6_556
Si1 C1 Ru2 Ru2 -164.1(6) . 6_556
Ru1 C1 Ru2 Ru2 64.14(19) . 6_556
C2 C1 Ru2 Ru1 -102.0(5) . .
Si1 C1 Ru2 Ru1 131.7(7) . .
C2 C1 Ru2 Ru1 19.5(4) . 6_556
Si1 C1 Ru2 Ru1 -106.7(5) . 6_556
Ru1 C1 Ru2 Ru1 121.6(2) . 6_556
C1 C2 Ru2 C21 167.3(7) . .
C1 C2 Ru2 C21 -20.0(9) 6_556 .
Ru2 C2 Ru2 C21 35.9(6) 6_556 .
C1 C2 Ru2 C23 36.7(7) . .
C1 C2 Ru2 C23 -150.6(7) 6_556 .
Ru2 C2 Ru2 C23 -94.7(4) 6_556 .
C1 C2 Ru2 C22 -74.1(6) . .
C1 C2 Ru2 C22 98.6(7) 6_556 .
Ru2 C2 Ru2 C22 154.5(3) 6_556 .
C1 C2 Ru2 C1 172.7(8) 6_556 .
Ru2 C2 Ru2 C1 -131.4(5) 6_556 .
C1 C2 Ru2 Ru2 131.4(5) . 6_556
C1 C2 Ru2 Ru2 -55.9(6) 6_556 6_556
C1 C2 Ru2 Ru1 55.6(4) . .
C1 C2 Ru2 Ru1 -131.8(7) 6_556 .
Ru2 C2 Ru2 Ru1 -75.85(10) 6_556 .
C1 C2 Ru2 Ru1 -157.3(5) . 6_556
C1 C2 Ru2 Ru1 15.4(6) 6_556 6_556
Ru2 C2 Ru2 Ru1 71.28(10) 6_556 6_556
C12 Ru1 Ru2 C21 -115.0(7) . .
C13 Ru1 Ru2 C21 114.4(5) . .
C11 Ru1 Ru2 C21 15.1(6) . .
C1 Ru1 Ru2 C21 -165.4(5) . .
C23 Ru1 Ru2 C21 69.8(5) . .
Ru2 Ru1 Ru2 C21 -66.6(4) 6_556 .
C12 Ru1 Ru2 C23 175.1(7) . .
C13 Ru1 Ru2 C23 44.5(5) . .
C11 Ru1 Ru2 C23 -54.7(5) . .
C1 Ru1 Ru2 C23 124.8(4) . .
Ru2 Ru1 Ru2 C23 -136.5(3) 6_556 .
C12 Ru1 Ru2 C22 101.4(8) . .
C13 Ru1 Ru2 C22 -29.2(5) . .
C11 Ru1 Ru2 C22 -128.5(6) . .
C1 Ru1 Ru2 C22 51.0(5) . .
C23 Ru1 Ru2 C22 -73.8(6) . .
Ru2 Ru1 Ru2 C22 149.8(4) 6_556 .
C12 Ru1 Ru2 C1 50.4(7) . .
C13 Ru1 Ru2 C1 -80.2(4) . .
C11 Ru1 Ru2 C1 -179.5(5) . .
C23 Ru1 Ru2 C1 -124.8(4) . .
Ru2 Ru1 Ru2 C1 98.8(3) 6_556 .
C12 Ru1 Ru2 C2 12.3(6) . .
C13 Ru1 Ru2 C2 -118.3(4) . .
C11 Ru1 Ru2 C2 142.4(5) . .
C1 Ru1 Ru2 C2 -38.1(4) . .
C23 Ru1 Ru2 C2 -162.8(4) . .
Ru2 Ru1 Ru2 C2 60.7(2) 6_556 .
C12 Ru1 Ru2 Ru2 -48.4(6) . 6_556
C13 Ru1 Ru2 Ru2 -179.0(3) . 6_556
C11 Ru1 Ru2 Ru2 81.8(4) . 6_556
C1 Ru1 Ru2 Ru2 -98.8(3) . 6_556
C23 Ru1 Ru2 Ru2 136.5(3) . 6_556
C12 Ru1 Ru2 Ru1 -18.8(6) . 6_556
C13 Ru1 Ru2 Ru1 -149.4(3) . 6_556
C11 Ru1 Ru2 Ru1 111.4(4) . 6_556
C1 Ru1 Ru2 Ru1 -69.2(3) . 6_556
C23 Ru1 Ru2 Ru1 166.1(3) . 6_556
Ru2 Ru1 Ru2 Ru1 29.60(4) 6_556 6_556
